data_7230565
loop_
_publ_author_name
'Daszkiewicz, Marek'
'Puszy\'nska-Tuszkanow, Mariola'
'Staszak, Zbigniew'
'Chojnacka, Ida'
'Fa\/ltynowicz, Hanna'
'Cie\'slak-Golonka, Maria'

_publ_section_title
;
 Single crystal-to-single crystal transformations induced by
 ammonia--water equilibrium changes
;
_journal_issue 21
_journal_name_full CrystEngComm
_journal_page_first 2907
_journal_paper_doi 10.1039/C8CE00401C
_journal_volume 20
_journal_year 2018
_chemical_formula_moiety 'C20 H28 N6 Ni O6, 1.23(N H3)'
_chemical_formula_sum 'C20 H31.66 N7.23 Ni O6'
_chemical_formula_weight 528.11
_space_group_crystal_system triclinic
_space_group_IT_number 2
_space_group_name_Hall '-P 1'
_space_group_name_H-M_alt 'P -1'
_symmetry_space_group_name_Hall '-P 1'
_symmetry_space_group_name_H-M 'P -1'
_atom_sites_solution_hydrogens mixed
_audit_creation_method SHELXL-2014/7
_audit_update_record
;
2018-03-13 deposited with the CCDC.
2018-04-26 downloaded from the CCDC.
;
_cell_angle_alpha 95.898(12)
_cell_angle_beta 91.502(13)
_cell_angle_gamma 99.545(14)
_cell_formula_units_Z 1
_cell_length_a 6.7306(12)
_cell_length_b 8.9921(13)
_cell_length_c 10.4338(15)
_cell_measurement_reflns_used 2107
_cell_measurement_temperature 295(2)
_cell_measurement_theta_max 26.73
_cell_measurement_theta_min 3.07
_cell_volume 618.84(17)
_computing_cell_refinement 'CrysAlis 1.171.32.6'
_computing_data_collection 'CrysAlis 1.171.32.6'
_computing_data_reduction 'CrysAlis 1.171.32.6'
_computing_structure_refinement 'SHELXL-2014/7 (Sheldrick, 2014)'
_computing_structure_solution 'SHELXS-2014/7 (Sheldrick, 2014)'
_diffrn_ambient_temperature 295(2)
_diffrn_detector_area_resol_mean '1024x1024 with blocks 2x2, 33.133pixel/mm'
_diffrn_measured_fraction_theta_full 0.995
_diffrn_measured_fraction_theta_max 0.991
_diffrn_measurement_device_type 'KUMA KM-4 with area CCD detector'
_diffrn_measurement_method \w-scan
_diffrn_radiation_type MoK\a
_diffrn_radiation_wavelength 0.71073
_diffrn_reflns_av_R_equivalents 0.0687
_diffrn_reflns_av_unetI/netI 0.0523
_diffrn_reflns_Laue_measured_fraction_full 0.995
_diffrn_reflns_Laue_measured_fraction_max 0.991
_diffrn_reflns_limit_h_max 8
_diffrn_reflns_limit_h_min -8
_diffrn_reflns_limit_k_max 11
_diffrn_reflns_limit_k_min -11
_diffrn_reflns_limit_l_max 13
_diffrn_reflns_limit_l_min -13
_diffrn_reflns_number 7749
_diffrn_reflns_point_group_measured_fraction_full 0.995
_diffrn_reflns_point_group_measured_fraction_max 0.991
_diffrn_reflns_theta_full 25.242
_diffrn_reflns_theta_max 26.731
_diffrn_reflns_theta_min 3.072
_diffrn_source 'fine-focus sealed tube'
_exptl_absorpt_coefficient_mu 0.833
_exptl_absorpt_correction_T_max 0.899
_exptl_absorpt_correction_T_min 0.824
_exptl_absorpt_correction_type numerical
_exptl_absorpt_process_details 'CrysAlis 1.171.32.6'
_exptl_crystal_colour violet
_exptl_crystal_density_diffrn 1.417
_exptl_crystal_description prism
_exptl_crystal_F_000 278
_exptl_crystal_size_max 0.35
_exptl_crystal_size_mid 0.27
_exptl_crystal_size_min 0.25
_refine_diff_density_max 0.451
_refine_diff_density_min -0.543
_refine_diff_density_rms 0.072
_refine_ls_extinction_method none
_refine_ls_goodness_of_fit_ref 1.114
_refine_ls_hydrogen_treatment constr
_refine_ls_matrix_type full
_refine_ls_number_parameters 163
_refine_ls_number_reflns 2611
_refine_ls_number_restraints 0
_refine_ls_restrained_S_all 1.114
_refine_ls_R_factor_all 0.0653
_refine_ls_R_factor_gt 0.0559
_refine_ls_shift/su_max <0.001
_refine_ls_shift/su_mean <0.001
_refine_ls_structure_factor_coef Fsqd
_refine_ls_weighting_details 'w=1/[\s^2^(Fo^2^)+(0.0718P)^2^+0.3075P] where P=(Fo^2^+2Fc^2^)/3'
_refine_ls_weighting_scheme calc
_refine_ls_wR_factor_gt 0.1394
_refine_ls_wR_factor_ref 0.1507
_reflns_Friedel_coverage 0.000
_reflns_number_gt 2107
_reflns_number_total 2611
_reflns_threshold_expression 'I > 2\s(I)'
_cod_data_source_file c8ce00401c2.cif
_cod_data_source_block Ni_1
_cod_depositor_comments 'Adding full bibliography for 7230563--7230565.cif.'
_cod_database_code 7230565
_shelx_shelxl_version_number 2014/7
_shelx_space_group_comment
;
The symmetry employed for this shelxl refinement is uniquely defined
by the following loop, which should always be used as a source of
symmetry information in preference to the above space-group names.
They are only intended as comments.
;

loop_
_space_group_symop_operation_xyz
'x, y, z'
'-x, -y, -z'

loop_
_atom_site_label
_atom_site_type_symbol
_atom_site_fract_x
_atom_site_fract_y
_atom_site_fract_z
_atom_site_U_iso_or_equiv
_atom_site_adp_type
_atom_site_occupancy
_atom_site_site_symmetry_order
_atom_site_calc_flag
_atom_site_refinement_flags_posn
_atom_site_refinement_flags_adp
_atom_site_refinement_flags_occupancy
Ni1 Ni 0.0000 0.0000 0.5000 0.0434(2) Uani 1 2 d S . P
N1 N -0.1839(4) -0.1072(3) 0.8841(2) 0.0493(7) Uani 1 1 d . . .
H1 H -0.1624 -0.0965 0.9664 0.059 Uiso 1 1 calc R U .
C2 C -0.0676(5) -0.0284(3) 0.8018(2) 0.0385(6) Uani 1 1 d . . .
O2 O 0.0816(3) 0.0686(2) 0.83610(19) 0.0482(5) Uani 1 1 d . . .
N3 N -0.1400(4) -0.0709(3) 0.6748(2) 0.0404(6) Uani 1 1 d . . .
C4 C -0.3047(5) -0.1760(3) 0.6773(3) 0.0431(7) Uani 1 1 d . . .
O4 O -0.4143(4) -0.2384(3) 0.5843(2) 0.0621(7) Uani 1 1 d . . .
C5 C -0.3489(5) -0.2117(3) 0.8166(3) 0.0440(7) Uani 1 1 d . . .
C11 C -0.5513(6) -0.1677(4) 0.8528(4) 0.0596(9) Uani 1 1 d . . .
H11A H -0.5849 -0.1983 0.9361 0.089 Uiso 1 1 calc R U .
H11B H -0.6540 -0.2173 0.7898 0.089 Uiso 1 1 calc R U .
H11C H -0.5424 -0.0597 0.8552 0.089 Uiso 1 1 calc R U .
C21 C -0.3354(5) -0.3768(3) 0.8281(3) 0.0430(7) Uani 1 1 d . . .
C22 C -0.5040(6) -0.4876(4) 0.8165(4) 0.0681(10) Uani 1 1 d . . .
H22 H -0.6306 -0.4610 0.8053 0.082 Uiso 1 1 calc R U .
C23 C -0.4872(8) -0.6389(5) 0.8212(5) 0.0842(14) Uani 1 1 d . . .
H23 H -0.6030 -0.7123 0.8134 0.101 Uiso 1 1 calc R U .
C24 C -0.3041(8) -0.6812(4) 0.8369(4) 0.0710(12) Uani 1 1 d . . .
H24 H -0.2935 -0.7829 0.8381 0.085 Uiso 1 1 calc R U .
C25 C -0.1387(7) -0.5733(5) 0.8506(4) 0.0744(11) Uani 1 1 d . . .
H25 H -0.0130 -0.6008 0.8633 0.089 Uiso 1 1 calc R U .
C26 C -0.1520(6) -0.4219(4) 0.8461(4) 0.0638(9) Uani 1 1 d . . .
H26 H -0.0351 -0.3496 0.8554 0.077 Uiso 1 1 calc R U .
N1A N -0.0047(8) -0.2290(4) 0.4333(4) 0.1085(18) Uani 1 1 d . . .
H1A1 H 0.1069 -0.2582 0.4620 0.130 Uiso 1 1 calc R U .
H2A1 H -0.0108 -0.2404 0.3475 0.130 Uiso 1 1 calc R U .
H3A1 H -0.1121 -0.2855 0.4622 0.130 Uiso 1 1 calc R U .
O1W O -0.2833(5) -0.0174(5) 0.4084(3) 0.1015(12) Uani 1 1 d . . .
H1W1 H -0.3700 -0.0920 0.4419 0.122 Uiso 1 1 d . U .
H2W1 H -0.2801 -0.0479 0.3230 0.122 Uiso 1 1 d . U .
N2A N 0.2545(10) 0.5454(8) 0.5131(7) 0.088(3) Uani 0.613(14) 1 d . . P
H1N2 H 0.3307 0.6280 0.5438 0.131 Uiso 0.6128 1 d . U P
H2N2 H 0.3157 0.4719 0.5275 0.131 Uiso 0.6128 1 d . U P
H3N2 H 0.2268 0.5442 0.4340 0.131 Uiso 0.6128 1 d . U P

loop_
_atom_site_aniso_label
_atom_site_aniso_U_11
_atom_site_aniso_U_22
_atom_site_aniso_U_33
_atom_site_aniso_U_23
_atom_site_aniso_U_13
_atom_site_aniso_U_12
Ni1 0.0650(4) 0.0402(3) 0.0243(3) 0.0066(2) 0.0073(2) 0.0044(3)
N1 0.0744(18) 0.0457(14) 0.0204(11) 0.0056(10) 0.0052(11) -0.0130(13)
C2 0.0582(17) 0.0340(14) 0.0228(12) 0.0046(10) 0.0078(12) 0.0044(13)
O2 0.0628(14) 0.0457(12) 0.0297(10) 0.0046(9) 0.0032(9) -0.0103(10)
N3 0.0574(14) 0.0387(12) 0.0222(11) 0.0060(9) 0.0053(10) -0.0022(11)
C4 0.0617(18) 0.0412(15) 0.0242(13) 0.0074(11) 0.0031(13) 0.0003(13)
O4 0.0815(17) 0.0632(15) 0.0307(11) 0.0079(10) -0.0042(11) -0.0206(13)
C5 0.0597(18) 0.0438(16) 0.0253(13) 0.0088(11) 0.0059(12) -0.0041(13)
C11 0.072(2) 0.062(2) 0.0479(19) 0.0156(16) 0.0162(17) 0.0127(18)
C21 0.0564(18) 0.0432(16) 0.0268(13) 0.0079(11) 0.0067(12) -0.0027(13)
C22 0.066(2) 0.051(2) 0.085(3) 0.0187(19) 0.003(2) -0.0052(17)
C23 0.100(4) 0.046(2) 0.097(3) 0.013(2) 0.012(3) -0.018(2)
C24 0.117(4) 0.045(2) 0.054(2) 0.0110(17) 0.020(2) 0.018(2)
C25 0.087(3) 0.065(2) 0.076(3) 0.010(2) 0.015(2) 0.023(2)
C26 0.062(2) 0.055(2) 0.072(2) 0.0088(18) 0.0081(19) 0.0032(17)
N1A 0.207(5) 0.0507(19) 0.074(2) 0.0128(17) 0.078(3) 0.026(3)
O1W 0.081(2) 0.170(4) 0.0517(17) 0.042(2) 0.0044(15) -0.002(2)
N2A 0.072(4) 0.086(5) 0.091(5) -0.001(4) -0.013(3) -0.018(3)

loop_
_atom_type_symbol
_atom_type_description
_atom_type_scat_dispersion_real
_atom_type_scat_dispersion_imag
_atom_type_scat_source
C C 0.0033 0.0016 'International Tables Vol C Tables 4.2.6.8 and 6.1.1.4'
H H 0.0000 0.0000 'International Tables Vol C Tables 4.2.6.8 and 6.1.1.4'
N N 0.0061 0.0033 'International Tables Vol C Tables 4.2.6.8 and 6.1.1.4'
O O 0.0106 0.0060 'International Tables Vol C Tables 4.2.6.8 and 6.1.1.4'
Ni Ni 0.3393 1.1124 'International Tables Vol C Tables 4.2.6.8 and 6.1.1.4'

loop_
_geom_angle_atom_site_label_1
_geom_angle_atom_site_label_2
_geom_angle_atom_site_label_3
_geom_angle
_geom_angle_site_symmetry_1
_geom_angle_site_symmetry_3
O1W Ni1 O1W 180.0(2) . 2_556
O1W Ni1 N1A 88.1(2) . .
O1W Ni1 N1A 91.9(2) 2_556 .
O1W Ni1 N1A 91.9(2) . 2_556
O1W Ni1 N1A 88.1(2) 2_556 2_556
N1A Ni1 N1A 180.0 . 2_556
O1W Ni1 N3 90.48(11) . .
O1W Ni1 N3 89.52(11) 2_556 .
N1A Ni1 N3 89.07(11) . .
N1A Ni1 N3 90.93(11) 2_556 .
O1W Ni1 N3 89.52(11) . 2_556
O1W Ni1 N3 90.48(11) 2_556 2_556
N1A Ni1 N3 90.93(11) . 2_556
N1A Ni1 N3 89.08(11) 2_556 2_556
N3 Ni1 N3 180.0 . 2_556
C2 N1 C5 111.6(2) . .
C2 N1 H1 124.2 . .
C5 N1 H1 124.2 . .
O2 C2 N1 123.9(3) . .
O2 C2 N3 125.2(2) . .
N1 C2 N3 110.9(3) . .
C4 N3 C2 107.3(2) . .
C4 N3 Ni1 124.88(18) . .
C2 N3 Ni1 127.53(19) . .
O4 C4 N3 126.8(3) . .
O4 C4 C5 121.9(3) . .
N3 C4 C5 111.3(2) . .
N1 C5 C21 113.0(3) . .
N1 C5 C11 110.9(3) . .
C21 C5 C11 114.2(3) . .
N1 C5 C4 98.9(2) . .
C21 C5 C4 109.3(2) . .
C11 C5 C4 109.4(3) . .
C5 C11 H11A 109.5 . .
C5 C11 H11B 109.5 . .
H11A C11 H11B 109.5 . .
C5 C11 H11C 109.5 . .
H11A C11 H11C 109.5 . .
H11B C11 H11C 109.5 . .
C22 C21 C26 117.3(3) . .
C22 C21 C5 121.6(3) . .
C26 C21 C5 121.0(3) . .
C21 C22 C23 120.7(4) . .
C21 C22 H22 119.7 . .
C23 C22 H22 119.7 . .
C24 C23 C22 121.0(4) . .
C24 C23 H23 119.5 . .
C22 C23 H23 119.5 . .
C25 C24 C23 118.7(4) . .
C25 C24 H24 120.7 . .
C23 C24 H24 120.7 . .
C24 C25 C26 121.2(4) . .
C24 C25 H25 119.4 . .
C26 C25 H25 119.4 . .
C21 C26 C25 121.0(4) . .
C21 C26 H26 119.5 . .
C25 C26 H26 119.5 . .
Ni1 N1A H1A1 109.5 . .
Ni1 N1A H2A1 109.5 . .
H1A1 N1A H2A1 109.5 . .
Ni1 N1A H3A1 109.5 . .
H1A1 N1A H3A1 109.5 . .
H2A1 N1A H3A1 109.5 . .
Ni1 O1W H1W1 108.2 . .
Ni1 O1W H2W1 111.1 . .
H1W1 O1W H2W1 106.1 . .
H1N2 N2A H2N2 107.5 . .
H1N2 N2A H3N2 111.9 . .
H2N2 N2A H3N2 111.1 . .

loop_
_geom_bond_atom_site_label_1
_geom_bond_atom_site_label_2
_geom_bond_distance
_geom_bond_site_symmetry_2
Ni1 O1W 2.085(3) .
Ni1 O1W 2.085(3) 2_556
Ni1 N1A 2.100(3) .
Ni1 N1A 2.100(3) 2_556
Ni1 N3 2.179(2) .
Ni1 N3 2.179(2) 2_556
N1 C2 1.353(3) .
N1 C5 1.445(4) .
N1 H1 0.8600 .
C2 O2 1.235(4) .
C2 N3 1.393(4) .
N3 C4 1.335(4) .
C4 O4 1.230(4) .
C4 C5 1.546(4) .
C5 C21 1.519(4) .
C5 C11 1.526(5) .
C11 H11A 0.9600 .
C11 H11B 0.9600 .
C11 H11C 0.9600 .
C21 C22 1.374(5) .
C21 C26 1.376(5) .
C22 C23 1.389(6) .
C22 H22 0.9300 .
C23 C24 1.360(7) .
C23 H23 0.9300 .
C24 C25 1.344(6) .
C24 H24 0.9300 .
C25 C26 1.384(6) .
C25 H25 0.9300 .
C26 H26 0.9300 .
N1A H1A1 0.8900 .
N1A H2A1 0.8900 .
N1A H3A1 0.8900 .
O1W H1W1 0.9173 .
O1W H2W1 0.9070 .
N2A H1N2 0.8564 .
N2A H2N2 0.8585 .
N2A H3N2 0.8394 .

loop_
_geom_hbond_atom_site_label_D
_geom_hbond_atom_site_label_H
_geom_hbond_atom_site_label_A
_geom_hbond_distance_DH
_geom_hbond_distance_HA
_geom_hbond_distance_DA
_geom_hbond_angle_DHA
_geom_hbond_site_symmetry_A
N1 H1 O2 0.86 2.10 2.953(3) 174.7 2_557
N1A H1A1 N2A 0.89 2.27 3.049(9) 146.5 1_545
N1A H3A1 N2A 0.89 2.42 3.166(8) 142.0 2_556
N1A H3A1 O4 0.89 2.50 3.205(5) 136.4 .
O1W H1W1 O4 0.92 2.08 2.889(4) 146.5 .
O1W H2W1 O2 0.91 2.17 2.951(4) 143.8 2_556
N2A H1N2 O4 0.86 1.93 2.736(6) 155.1 1_665
N2A H2N2 O4 0.86 2.49 3.206(8) 141.1 2_556

loop_
_geom_torsion_atom_site_label_1
_geom_torsion_atom_site_label_2
_geom_torsion_atom_site_label_3
_geom_torsion_atom_site_label_4
_geom_torsion
C5 N1 C2 O2 179.4(3)
C5 N1 C2 N3 -0.2(4)
O2 C2 N3 C4 -178.8(3)
N1 C2 N3 C4 0.8(3)
O2 C2 N3 Ni1 6.9(4)
N1 C2 N3 Ni1 -173.5(2)
C2 N3 C4 O4 177.9(3)
Ni1 N3 C4 O4 -7.6(5)
C2 N3 C4 C5 -1.0(3)
Ni1 N3 C4 C5 173.48(19)
C2 N1 C5 C21 115.1(3)
C2 N1 C5 C11 -115.1(3)
C2 N1 C5 C4 -0.4(3)
O4 C4 C5 N1 -178.1(3)
N3 C4 C5 N1 0.9(3)
O4 C4 C5 C21 63.6(4)
N3 C4 C5 C21 -117.5(3)
O4 C4 C5 C11 -62.2(4)
N3 C4 C5 C11 116.8(3)
N1 C5 C21 C22 154.6(3)
C11 C5 C21 C22 26.5(4)
C4 C5 C21 C22 -96.4(4)
N1 C5 C21 C26 -27.8(4)
C11 C5 C21 C26 -155.8(3)
C4 C5 C21 C26 81.3(4)
C26 C21 C22 C23 -0.9(6)
C5 C21 C22 C23 176.9(4)
C21 C22 C23 C24 -0.2(7)
C22 C23 C24 C25 1.4(7)
C23 C24 C25 C26 -1.4(7)
C22 C21 C26 C25 0.8(6)
C5 C21 C26 C25 -177.0(3)
C24 C25 C26 C21 0.3(6)
